data_2224130
loop_
_publ_author_name
'Gao, Tao'
'Jiao, Yuan-Hong'
'Ng, Seik Weng'

_publ_section_title
;
 3-(2-Aminoethyl)-2-anilinoquinazolin-4(3<i>H</i>)-one methanol
 hemisolvate
;
_journal_coeditor_code BT5121
_journal_issue 12
_journal_name_full 'Acta Crystallographica Section E'
_journal_page_first o2989
_journal_paper_doi 10.1107/S1600536809045516
_journal_volume 65
_journal_year 2009
_chemical_formula_iupac 'C16 H16 N4 O, 0.5C H4 O'
_chemical_formula_moiety 'C16 H16 N4 O, 0.5(C H4 O)'
_chemical_formula_sum 'C16.5 H18 N4 O1.5'
_chemical_formula_weight 296.35
_chemical_name_systematic
;
3-(2-Aminoethyl)-2-anilinoquinazolin-4(3<i>H</i>)-one methanol hemisolvate
;
_space_group_IT_number 15
_symmetry_cell_setting monoclinic
_symmetry_space_group_name_Hall '-C 2yc'
_symmetry_space_group_name_H-M 'C 1 2/c 1'
_atom_sites_solution_hydrogens geom
_atom_sites_solution_primary direct
_atom_sites_solution_secondary difmap
_audit_creation_method SHELXL-97
_cell_angle_alpha 90.00
_cell_angle_beta 103.3010(10)
_cell_angle_gamma 90.00
_cell_formula_units_Z 8
_cell_length_a 19.5972(11)
_cell_length_b 12.2035(7)
_cell_length_c 12.8681(8)
_cell_measurement_reflns_used 3816
_cell_measurement_temperature 295(2)
_cell_measurement_theta_max 25.9
_cell_measurement_theta_min 2.4
_cell_volume 2994.9(3)
_computing_cell_refinement 'SAINT (Bruker, 2007)'
_computing_data_collection 'APEX2 (Bruker, 2007)'
_computing_data_reduction 'SAINT (Bruker, 2007)'
_computing_molecular_graphics 'X-SEED (Barbour, 2001)'
_computing_publication_material 'publCIF (Westrip, 2009)'
_computing_structure_refinement 'SHELXL97 (Sheldrick, 2008)'
_computing_structure_solution 'SHELXS97 (Sheldrick, 2008)'
_diffrn_ambient_temperature 295(2)
_diffrn_measured_fraction_theta_full 0.991
_diffrn_measured_fraction_theta_max 0.991
_diffrn_measurement_device_type 'Bruker APEXII'
_diffrn_measurement_method \w
_diffrn_radiation_monochromator graphite
_diffrn_radiation_source 'fine-focus sealed tube'
_diffrn_radiation_type MoK\a
_diffrn_radiation_wavelength 0.71073
_diffrn_reflns_av_R_equivalents 0.0727
_diffrn_reflns_av_sigmaI/netI 0.0516
_diffrn_reflns_limit_h_max 25
_diffrn_reflns_limit_h_min -17
_diffrn_reflns_limit_k_max 14
_diffrn_reflns_limit_k_min -15
_diffrn_reflns_limit_l_max 16
_diffrn_reflns_limit_l_min -16
_diffrn_reflns_number 14007
_diffrn_reflns_theta_full 27.50
_diffrn_reflns_theta_max 27.50
_diffrn_reflns_theta_min 1.98
_diffrn_standards_decay_% 0
_diffrn_standards_interval_count 0
_diffrn_standards_interval_time 0
_diffrn_standards_number 0
_exptl_absorpt_coefficient_mu 0.088
_exptl_absorpt_correction_type none
_exptl_crystal_colour Colorless
_exptl_crystal_density_diffrn 1.314
_exptl_crystal_density_method 'not measured'
_exptl_crystal_description Block
_exptl_crystal_F_000 1256
_exptl_crystal_size_max 0.30
_exptl_crystal_size_mid 0.20
_exptl_crystal_size_min 0.10
_refine_diff_density_max 0.549
_refine_diff_density_min -0.290
_refine_ls_extinction_method none
_refine_ls_goodness_of_fit_ref 1.093
_refine_ls_hydrogen_treatment constr
_refine_ls_matrix_type full
_refine_ls_number_parameters 210
_refine_ls_number_reflns 3399
_refine_ls_number_restraints 13
_refine_ls_restrained_S_all 1.141
_refine_ls_R_factor_all 0.0820
_refine_ls_R_factor_gt 0.0615
_refine_ls_shift/su_max 0.001
_refine_ls_shift/su_mean 0.001
_refine_ls_structure_factor_coef Fsqd
_refine_ls_weighting_details 'calc w=1/[\s^2^(Fo^2^)+(0.1044P)^2^+0.1504P] where P=(Fo^2^+2Fc^2^)/3'
_refine_ls_weighting_scheme calc
_refine_ls_wR_factor_gt 0.1718
_refine_ls_wR_factor_ref 0.1855
_reflns_number_gt 2377
_reflns_number_total 3399
_reflns_threshold_expression I>2\s(I)
_cod_data_source_file bt5121.cif
_cod_data_source_block I
_cod_depositor_comments
;
The following automatic conversions were performed:
'_symmetry_cell_setting' value 'Monoclinic' changed to 'monoclinic'
according to '/home/saulius/struct/CIF-dictionaries/cif_core.dic'
dictionary named 'cif_core.dic' version 2.4.1 from
2010-06-29.

'_exptl_absorpt_correction_type' value 'None' changed to
'none' according to '/home/saulius/struct/CIF-dictionaries/cif_core.dic'
dictionary named 'cif_core.dic' version 2.4.1 from 2010-06-29.

Automatic conversion script
Id: cif_fix_enum 1527 2010-12-29 10:47:43Z saulius 

The following automatic conversions were performed:

'_symmetry_cell_setting' value 'Monoclinic' changed to 'monoclinic'
according to /home/saulius/struct/CIF-dictionaries/cif_core.dic
dictionary named 'cif_core.dic' version 2.4.1 from
2010-06-29.

'_exptl_absorpt_correction_type' value 'None' changed to
'none' according to
/home/saulius/struct/CIF-dictionaries/cif_core.dic dictionary named
'cif_core.dic' version 2.4.1 from 2010-06-29.

Automatic conversion script
Id: cif_fix_values 1715 2011-07-08 13:25:40Z adriana 
;
_cod_original_sg_symbol_H-M 'C 2/c'
_cod_original_formula_sum 'C16.50 H18 N4 O1.50'
_cod_database_code 2224130
_cod_database_fobs_code 2224130

loop_
_symmetry_equiv_pos_as_xyz
'x, y, z'
'-x, y, -z+1/2'
'x+1/2, y+1/2, z'
'-x+1/2, y+1/2, -z+1/2'
'-x, -y, -z'
'x, -y, z-1/2'
'-x+1/2, -y+1/2, -z'
'x+1/2, -y+1/2, z-1/2'

loop_
_atom_site_type_symbol
_atom_site_label
_atom_site_fract_x
_atom_site_fract_y
_atom_site_fract_z
_atom_site_U_iso_or_equiv
_atom_site_adp_type
_atom_site_calc_flag
_atom_site_refinement_flags
_atom_site_occupancy
_atom_site_disorder_assembly
_atom_site_disorder_group
O O1 0.68958(7) 0.41303(12) 0.81309(11) 0.0573(4) Uani d . 1 . .
N N1 0.73674(8) 0.41620(12) 0.66714(11) 0.0424(4) Uani d . 1 . .
N N2 0.84958(8) 0.34284(13) 0.67038(11) 0.0458(4) Uani d . 1 . .
N N3 0.77752(9) 0.40366(13) 0.51241(12) 0.0498(4) Uani d D 1 . .
H H31 0.7345 0.4239 0.4817 0.060 Uiso calc RD 1 . .
N N4 0.63136(9) 0.37965(16) 0.44490(14) 0.0632(5) Uani d D 1 . .
H H41 0.6131 0.4263 0.3939 0.076 Uiso calc RD 1 . .
H H42 0.6131 0.3143 0.4284 0.076 Uiso calc RD 1 . .
C C1 0.80430(10) 0.34133(14) 0.83148(13) 0.0414(4) Uani d . 1 . .
C C2 0.81360(11) 0.31401(16) 0.93932(14) 0.0503(5) Uani d . 1 . .
H H2 0.7782 0.3290 0.9746 0.060 Uiso calc R 1 . .
C C3 0.87449(12) 0.26533(18) 0.99341(15) 0.0576(6) Uani d . 1 . .
H H3 0.8804 0.2465 1.0650 0.069 Uiso calc R 1 . .
C C4 0.92707(11) 0.24457(19) 0.94030(15) 0.0589(6) Uani d . 1 . .
H H4 0.9684 0.2115 0.9767 0.071 Uiso calc R 1 . .
C C5 0.91908(11) 0.27202(19) 0.83510(16) 0.0573(6) Uani d . 1 . .
H H5 0.9552 0.2579 0.8011 0.069 Uiso calc R 1 . .
C C6 0.85720(10) 0.32115(15) 0.77791(13) 0.0427(5) Uani d . 1 . .
C C7 0.73916(10) 0.39143(15) 0.77321(14) 0.0437(5) Uani d . 1 . .
C C8 0.79099(10) 0.38642(15) 0.61962(14) 0.0414(4) Uani d . 1 . .
C C9 0.82431(10) 0.39287(14) 0.44502(14) 0.0426(5) Uani d . 1 . .
C C10 0.79487(10) 0.36669(15) 0.33875(14) 0.0462(5) Uani d . 1 . .
H H10 0.7472 0.3515 0.3175 0.055 Uiso calc R 1 . .
C C11 0.83579(12) 0.36311(17) 0.26507(15) 0.0530(5) Uani d . 1 . .
H H11 0.8154 0.3462 0.1942 0.064 Uiso calc R 1 . .
C C12 0.90627(13) 0.38417(19) 0.29508(18) 0.0614(6) Uani d . 1 . .
H H12 0.9338 0.3820 0.2451 0.074 Uiso calc R 1 . .
C C13 0.93592(12) 0.40868(19) 0.40098(18) 0.0616(6) Uani d . 1 . .
H H13 0.9838 0.4225 0.4220 0.074 Uiso calc R 1 . .
C C14 0.89551(11) 0.41293(17) 0.47595(16) 0.0534(5) Uani d . 1 . .
H H14 0.9161 0.4292 0.5468 0.064 Uiso calc R 1 . .
C C15 0.67613(10) 0.48235(17) 0.61029(15) 0.0516(5) Uani d . 1 . .
H H15A 0.6922 0.5335 0.5634 0.062 Uiso calc R 1 . .
H H15B 0.6587 0.5248 0.6624 0.062 Uiso calc R 1 . .
C C16 0.61626(11) 0.41579(18) 0.54480(17) 0.0586(6) Uani d . 1 . .
H H16A 0.6080 0.3524 0.5857 0.070 Uiso calc R 1 . .
H H16B 0.5739 0.4599 0.5298 0.070 Uiso calc R 1 . .
O O2 0.5495(3) 0.4637(6) 0.7850(7) 0.176(3) Uani d PDU 0.50 A -1
H H2O 0.5856 0.4244 0.8006 0.211 Uiso calc PR 0.50 A -1
C C17 0.4883(4) 0.3949(6) 0.7344(11) 0.101(3) Uani d PDU 0.50 A -1
H H17A 0.4553 0.3937 0.7792 0.152 Uiso calc PR 0.50 A -1
H H17B 0.5037 0.3216 0.7254 0.152 Uiso calc PR 0.50 A -1
H H17C 0.4662 0.4250 0.6660 0.152 Uiso calc PR 0.50 A -1

loop_
_atom_site_aniso_label
_atom_site_aniso_U_11
_atom_site_aniso_U_22
_atom_site_aniso_U_33
_atom_site_aniso_U_12
_atom_site_aniso_U_13
_atom_site_aniso_U_23
O1 0.0468(8) 0.0701(10) 0.0607(8) 0.0019(7) 0.0243(7) -0.0043(6)
N1 0.0402(9) 0.0437(9) 0.0438(8) 0.0002(7) 0.0110(7) -0.0028(6)
N2 0.0417(9) 0.0570(10) 0.0402(8) 0.0011(7) 0.0130(7) -0.0002(6)
N3 0.0430(9) 0.0665(11) 0.0405(8) 0.0019(8) 0.0107(7) 0.0053(7)
N4 0.0614(12) 0.0661(12) 0.0558(10) 0.0053(9) 0.0006(9) -0.0015(8)
C1 0.0435(10) 0.0412(10) 0.0411(9) -0.0070(8) 0.0128(8) -0.0050(7)
C2 0.0578(13) 0.0540(12) 0.0437(10) -0.0063(10) 0.0214(9) -0.0038(8)
C3 0.0697(14) 0.0649(13) 0.0384(9) -0.0019(11) 0.0128(10) 0.0028(9)
C4 0.0490(12) 0.0744(15) 0.0494(11) 0.0035(11) 0.0035(10) 0.0062(9)
C5 0.0446(12) 0.0782(15) 0.0510(11) 0.0058(10) 0.0152(9) 0.0035(10)
C6 0.0424(10) 0.0490(11) 0.0378(9) -0.0038(8) 0.0112(8) -0.0014(7)
C7 0.0443(11) 0.0438(10) 0.0459(10) -0.0063(8) 0.0164(8) -0.0070(7)
C8 0.0413(10) 0.0424(10) 0.0415(9) -0.0040(8) 0.0112(8) -0.0027(7)
C9 0.0445(11) 0.0432(10) 0.0411(9) -0.0007(8) 0.0122(8) 0.0067(7)
C10 0.0482(11) 0.0448(11) 0.0440(9) -0.0001(8) 0.0072(8) 0.0011(7)
C11 0.0636(14) 0.0570(12) 0.0404(9) 0.0007(10) 0.0159(9) -0.0006(8)
C12 0.0654(15) 0.0711(15) 0.0554(12) 0.0043(11) 0.0293(11) 0.0041(10)
C13 0.0466(12) 0.0792(16) 0.0620(13) -0.0042(10) 0.0187(10) 0.0085(10)
C14 0.0490(12) 0.0683(14) 0.0423(10) -0.0097(10) 0.0091(9) 0.0032(9)
C15 0.0507(12) 0.0492(12) 0.0548(11) 0.0090(9) 0.0119(9) -0.0007(8)
C16 0.0445(12) 0.0671(14) 0.0618(13) 0.0074(10) 0.0071(10) 0.0025(10)
O2 0.109(4) 0.189(6) 0.231(6) -0.017(4) 0.043(4) -0.115(5)
C17 0.044(6) 0.143(5) 0.117(8) 0.021(4) 0.017(5) 0.021(5)

loop_
_atom_type_symbol
_atom_type_description
_atom_type_scat_dispersion_real
_atom_type_scat_dispersion_imag
_atom_type_scat_source
C C 0.0033 0.0016 'International Tables Vol C Tables 4.2.6.8 and 6.1.1.4'
H H 0.0000 0.0000 'International Tables Vol C Tables 4.2.6.8 and 6.1.1.4'
N N 0.0061 0.0033 'International Tables Vol C Tables 4.2.6.8 and 6.1.1.4'
O O 0.0106 0.0060 'International Tables Vol C Tables 4.2.6.8 and 6.1.1.4'

loop_
_geom_angle_atom_site_label_1
_geom_angle_atom_site_label_2
_geom_angle_atom_site_label_3
_geom_angle_site_symmetry_1
_geom_angle_site_symmetry_3
_geom_angle
_geom_angle_publ_flag
C7 N1 C8 . . 121.23(15) ?
C7 N1 C15 . . 116.50(15) ?
C8 N1 C15 . . 122.13(15) ?
C8 N2 C6 . . 117.49(16) ?
C8 N3 C9 . . 127.54(17) ?
C8 N3 H31 . . 116.2 ?
C9 N3 H31 . . 116.2 ?
C16 N4 H41 . . 109.5 ?
C16 N4 H42 . . 109.5 ?
H41 N4 H42 . . 109.5 ?
C6 C1 C2 . . 120.49(17) ?
C6 C1 C7 . . 118.89(16) ?
C2 C1 C7 . . 120.62(18) ?
C3 C2 C1 . . 120.45(19) ?
C3 C2 H2 . . 119.8 ?
C1 C2 H2 . . 119.8 ?
C2 C3 C4 . . 119.24(17) ?
C2 C3 H3 . . 120.4 ?
C4 C3 H3 . . 120.4 ?
C5 C4 C3 . . 120.99(19) ?
C5 C4 H4 . . 119.5 ?
C3 C4 H4 . . 119.5 ?
C4 C5 C6 . . 120.9(2) ?
C4 C5 H5 . . 119.6 ?
C6 C5 H5 . . 119.6 ?
N2 C6 C1 . . 122.70(17) ?
N2 C6 C5 . . 119.27(17) ?
C1 C6 C5 . . 117.96(16) ?
O1 C7 N1 . . 120.87(17) ?
O1 C7 C1 . . 123.97(17) ?
N1 C7 C1 . . 115.15(16) ?
N2 C8 N3 . . 121.13(18) ?
N2 C8 N1 . . 124.28(16) ?
N3 C8 N1 . . 114.57(16) ?
C14 C9 C10 . . 119.07(18) ?
C14 C9 N3 . . 124.37(17) ?
C10 C9 N3 . . 116.44(17) ?
C11 C10 C9 . . 120.53(19) ?
C11 C10 H10 . . 119.7 ?
C9 C10 H10 . . 119.7 ?
C12 C11 C10 . . 120.61(19) ?
C12 C11 H11 . . 119.7 ?
C10 C11 H11 . . 119.7 ?
C11 C12 C13 . . 119.0(2) ?
C11 C12 H12 . . 120.5 ?
C13 C12 H12 . . 120.5 ?
C14 C13 C12 . . 121.1(2) ?
C14 C13 H13 . . 119.5 ?
C12 C13 H13 . . 119.5 ?
C9 C14 C13 . . 119.66(19) ?
C9 C14 H14 . . 120.2 ?
C13 C14 H14 . . 120.2 ?
N1 C15 C16 . . 114.39(17) ?
N1 C15 H15A . . 108.7 ?
C16 C15 H15A . . 108.7 ?
N1 C15 H15B . . 108.7 ?
C16 C15 H15B . . 108.7 ?
H15A C15 H15B . . 107.6 ?
N4 C16 C15 . . 111.46(19) ?
N4 C16 H16A . . 109.3 ?
C15 C16 H16A . . 109.3 ?
N4 C16 H16B . . 109.3 ?
C15 C16 H16B . . 109.3 ?
H16A C16 H16B . . 108.0 ?

loop_
_geom_bond_atom_site_label_1
_geom_bond_atom_site_label_2
_geom_bond_site_symmetry_2
_geom_bond_distance
_geom_bond_publ_flag
O1 C7 . 1.227(2) ?
N1 C7 . 1.388(2) ?
N1 C8 . 1.391(2) ?
N1 C15 . 1.482(2) ?
N2 C8 . 1.297(2) ?
N2 C6 . 1.383(2) ?
N3 C8 . 1.360(2) ?
N3 C9 . 1.406(2) ?
N3 H31 . 0.8800 ?
N4 C16 . 1.453(3) ?
N4 H41 . 0.8800 ?
N4 H42 . 0.8800 ?
C1 C6 . 1.393(3) ?
C1 C2 . 1.398(2) ?
C1 C7 . 1.458(3) ?
C2 C3 . 1.371(3) ?
C2 H2 . 0.9300 ?
C3 C4 . 1.385(3) ?
C3 H3 . 0.9300 ?
C4 C5 . 1.368(3) ?
C4 H4 . 0.9300 ?
C5 C6 . 1.400(3) ?
C5 H5 . 0.9300 ?
C9 C14 . 1.382(3) ?
C9 C10 . 1.394(2) ?
C10 C11 . 1.376(3) ?
C10 H10 . 0.9300 ?
C11 C12 . 1.370(3) ?
C11 H11 . 0.9300 ?
C12 C13 . 1.386(3) ?
C12 H12 . 0.9300 ?
C13 C14 . 1.383(3) ?
C13 H13 . 0.9300 ?
C14 H14 . 0.9300 ?
C15 C16 . 1.514(3) ?
C15 H15A . 0.9700 ?
C15 H15B . 0.9700 ?
C16 H16A . 0.9700 ?
C16 H16B . 0.9700 ?
O2 C17 . 1.486(2) ?
O2 H2O . 0.8400 ?
C17 H17A . 0.9600 ?
C17 H17B . 0.9600 ?
C17 H17C . 0.9600 ?

loop_
_geom_hbond_atom_site_label_D
_geom_hbond_atom_site_label_H
_geom_hbond_atom_site_label_A
_geom_hbond_site_symmetry_A
_geom_hbond_distance_DH
_geom_hbond_distance_HA
_geom_hbond_distance_DA
_geom_hbond_angle_DHA
_geom_hbond_publ_flag
N3 H31 N4 . 0.88 2.04 2.811(3) 146 yes
N4 H41 O2 6_565 0.88 2.13 2.990(6) 168 yes
O2 H2O O1 . 0.84 2.01 2.755(6) 147 yes

loop_
_geom_torsion_atom_site_label_1
_geom_torsion_atom_site_label_2
_geom_torsion_atom_site_label_3
_geom_torsion_atom_site_label_4
_geom_torsion_site_symmetry_1
_geom_torsion_site_symmetry_2
_geom_torsion_site_symmetry_3
_geom_torsion_site_symmetry_4
_geom_torsion
_geom_torsion_publ_flag
C6 C1 C2 C3 . . . . -1.1(3) ?
C7 C1 C2 C3 . . . . 178.97(17) ?
C1 C2 C3 C4 . . . . 0.7(3) ?
C2 C3 C4 C5 . . . . 0.1(3) ?
C3 C4 C5 C6 . . . . -0.5(4) ?
C8 N2 C6 C1 . . . . 1.8(3) ?
C8 N2 C6 C5 . . . . 178.68(18) ?
C2 C1 C6 N2 . . . . 177.50(16) ?
C7 C1 C6 N2 . . . . -2.5(3) ?
C2 C1 C6 C5 . . . . 0.6(3) ?
C7 C1 C6 C5 . . . . -179.41(17) ?
C4 C5 C6 N2 . . . . -176.84(19) ?
C4 C5 C6 C1 . . . . 0.2(3) ?
C8 N1 C7 O1 . . . . -176.29(16) ?
C15 N1 C7 O1 . . . . 7.9(3) ?
C8 N1 C7 C1 . . . . 4.9(2) ?
C15 N1 C7 C1 . . . . -170.91(15) ?
C6 C1 C7 O1 . . . . -179.64(17) ?
C2 C1 C7 O1 . . . . 0.3(3) ?
C6 C1 C7 N1 . . . . -0.9(2) ?
C2 C1 C7 N1 . . . . 179.07(16) ?
C6 N2 C8 N3 . . . . -175.64(16) ?
C6 N2 C8 N1 . . . . 2.5(3) ?
C9 N3 C8 N2 . . . . -9.1(3) ?
C9 N3 C8 N1 . . . . 172.63(16) ?
C7 N1 C8 N2 . . . . -6.1(3) ?
C15 N1 C8 N2 . . . . 169.49(18) ?
C7 N1 C8 N3 . . . . 172.12(15) ?
C15 N1 C8 N3 . . . . -12.3(2) ?
C8 N3 C9 C14 . . . . -31.8(3) ?
C8 N3 C9 C10 . . . . 152.29(18) ?
C14 C9 C10 C11 . . . . -1.4(3) ?
N3 C9 C10 C11 . . . . 174.75(17) ?
C9 C10 C11 C12 . . . . 0.6(3) ?
C10 C11 C12 C13 . . . . 0.3(3) ?
C11 C12 C13 C14 . . . . -0.5(3) ?
C10 C9 C14 C13 . . . . 1.2(3) ?
N3 C9 C14 C13 . . . . -174.6(2) ?
C12 C13 C14 C9 . . . . -0.3(3) ?
C7 N1 C15 C16 . . . . -96.6(2) ?
C8 N1 C15 C16 . . . . 87.6(2) ?
N1 C15 C16 N4 . . . . -77.5(2) ?
